data_7203745
loop_
_publ_author_name
'Custelcean, Radu'
'Gorbunova, Maryna G.'

_publ_section_title
;
 Protonation-assisted spontaneous resolution: formation of a homochiral
 2D interpenetrated hydrogen-bonded network from 4,4?-binicotinic acid
 under highly acidic conditions
;
_journal_issue 49
_journal_name_full CrystEngComm
_journal_page_first 297
_journal_paper_doi 10.1039/b501901j
_journal_volume 7
_journal_year 2005
_chemical_formula_sum 'C12 H13 Cl N2 O6'
_chemical_formula_weight 316.69
_chemical_name_common 'binicotinic acid hydrochloride dihydrate'
_chemical_name_systematic
;
?
;
_space_group_IT_number 13
_symmetry_cell_setting monoclinic
_symmetry_space_group_name_Hall '-P 2yac'
_symmetry_space_group_name_H-M 'P 1 2/n 1'
_atom_sites_solution_hydrogens geom
_atom_sites_solution_primary direct
_atom_sites_solution_secondary difmap
_audit_creation_method SHELXL-97
_cell_angle_alpha 90.00
_cell_angle_beta 116.740(9)
_cell_angle_gamma 90.00
_cell_formula_units_Z 2
_cell_length_a 10.665(6)
_cell_length_b 6.222(3)
_cell_length_c 11.579(6)
_cell_measurement_temperature 173(2)
_cell_volume 686.2(6)
_computing_structure_refinement 'SHELXL-97 (Sheldrick, 1997)'
_computing_structure_solution 'SHELXS-97 (Sheldrick, 1990)'
_diffrn_ambient_temperature 173(2)
_diffrn_measured_fraction_theta_full 0.999
_diffrn_measured_fraction_theta_max 0.999
_diffrn_radiation_monochromator graphite
_diffrn_radiation_source 'fine-focus sealed tube'
_diffrn_radiation_type MoK\a
_diffrn_radiation_wavelength 0.71073
_diffrn_reflns_av_R_equivalents 0.0433
_diffrn_reflns_av_sigmaI/netI 0.0378
_diffrn_reflns_limit_h_max 12
_diffrn_reflns_limit_h_min -12
_diffrn_reflns_limit_k_max 7
_diffrn_reflns_limit_k_min -7
_diffrn_reflns_limit_l_max 13
_diffrn_reflns_limit_l_min -13
_diffrn_reflns_number 5003
_diffrn_reflns_theta_full 24.98
_diffrn_reflns_theta_max 24.98
_diffrn_reflns_theta_min 2.16
_exptl_absorpt_coefficient_mu 0.308
_exptl_absorpt_correction_T_max 0.9939
_exptl_absorpt_correction_T_min 0.9352
_exptl_absorpt_correction_type empirical
_exptl_crystal_density_diffrn 1.533
_exptl_crystal_density_method 'not measured'
_exptl_crystal_F_000 328
_exptl_crystal_size_max 0.22
_exptl_crystal_size_mid 0.14
_exptl_crystal_size_min 0.02
_refine_diff_density_max 0.308
_refine_diff_density_min -0.213
_refine_diff_density_rms 0.063
_refine_ls_extinction_method none
_refine_ls_goodness_of_fit_ref 1.166
_refine_ls_hydrogen_treatment mixed
_refine_ls_matrix_type full
_refine_ls_number_parameters 109
_refine_ls_number_reflns 1217
_refine_ls_number_restraints 0
_refine_ls_restrained_S_all 1.166
_refine_ls_R_factor_all 0.0517
_refine_ls_R_factor_gt 0.0471
_refine_ls_shift/su_max 0.000
_refine_ls_shift/su_mean 0.000
_refine_ls_structure_factor_coef Fsqd
_refine_ls_weighting_details 'calc w=1/[\s^2^(Fo^2^)+(0.0529P)^2^+0.4543P] where P=(Fo^2^+2Fc^2^)/3'
_refine_ls_weighting_scheme calc
_refine_ls_wR_factor_gt 0.1202
_refine_ls_wR_factor_ref 0.1229
_reflns_number_gt 1088
_reflns_number_total 1217
_reflns_threshold_expression >2sigma(I)
_cod_data_source_file b501901j.txt
_cod_data_source_block 022s
_cod_original_sg_symbol_H-M P2/n
_cod_database_code 7203745

loop_
_symmetry_equiv_pos_as_xyz
'x, y, z'
'-x+1/2, y, -z+1/2'
'-x, -y, -z'
'x-1/2, -y, z-1/2'

loop_
_atom_site_label
_atom_site_type_symbol
_atom_site_fract_x
_atom_site_fract_y
_atom_site_fract_z
_atom_site_U_iso_or_equiv
_atom_site_adp_type
_atom_site_occupancy
_atom_site_symmetry_multiplicity
_atom_site_calc_flag
_atom_site_refinement_flags
_atom_site_disorder_assembly
_atom_site_disorder_group
Cl1 Cl 0.7500 0.18403(14) 0.2500 0.0406(3) Uani 1 2 d S . .
O1 O 1.0784(2) -0.1443(3) 0.00102(18) 0.0408(5) Uani 1 1 d . . .
N1 N 1.3185(2) -0.6307(3) -0.01699(19) 0.0266(5) Uani 1 1 d . . .
O2 O 1.06493(19) -0.2785(3) 0.17267(17) 0.0380(5) Uani 1 1 d . . .
C2 C 1.2043(2) -0.4601(3) 0.0916(2) 0.0196(5) Uani 1 1 d . . .
O3 O 0.9257(2) -0.2314(4) 0.3240(2) 0.0397(5) Uani 1 1 d . . .
C6 C 1.1081(2) -0.2823(3) 0.0913(2) 0.0223(5) Uani 1 1 d . . .
C1 C 1.2350(2) -0.4731(4) -0.0119(2) 0.0235(5) Uani 1 1 d . . .
H1 H 1.1971 -0.3704 -0.0797 0.028 Uiso 1 1 calc R . .
C5 C 1.3724(3) -0.7803(4) 0.0754(2) 0.0330(6) Uani 1 1 d . . .
H5 H 1.4294 -0.8913 0.0678 0.040 Uiso 1 1 calc R . .
C3 C 1.2631(2) -0.6110(3) 0.1917(2) 0.0207(5) Uani 1 1 d . . .
C4 C 1.3464(3) -0.7749(4) 0.1805(2) 0.0297(6) Uani 1 1 d . . .
H4 H 1.3846 -0.8820 0.2456 0.036 Uiso 1 1 calc R . .
H1N H 1.340(3) -0.640(5) -0.086(3) 0.049(9) Uiso 1 1 d . . .
H3O H 0.966(4) -0.254(6) 0.287(3) 0.051(11) Uiso 1 1 d . . .
H3OA H 0.871(4) -0.119(8) 0.288(4) 0.086(14) Uiso 1 1 d . . .
H1O H 1.0000 0.0000 0.0000 0.10(2) Uiso 1 2 d S . .

loop_
_atom_site_aniso_label
_atom_site_aniso_U_11
_atom_site_aniso_U_22
_atom_site_aniso_U_33
_atom_site_aniso_U_23
_atom_site_aniso_U_13
_atom_site_aniso_U_12
Cl1 0.0657(7) 0.0287(5) 0.0431(6) 0.000 0.0384(5) 0.000
O1 0.0626(13) 0.0342(10) 0.0356(10) 0.0163(8) 0.0310(10) 0.0243(9)
N1 0.0343(11) 0.0295(11) 0.0228(11) -0.0015(8) 0.0188(9) 0.0039(9)
O2 0.0496(11) 0.0420(11) 0.0355(10) 0.0110(8) 0.0307(9) 0.0206(9)
C2 0.0250(11) 0.0182(10) 0.0181(11) -0.0030(8) 0.0120(9) -0.0017(8)
O3 0.0499(12) 0.0416(12) 0.0456(12) 0.0072(9) 0.0375(11) 0.0037(9)
C6 0.0267(11) 0.0216(11) 0.0189(11) -0.0010(9) 0.0107(9) 0.0036(9)
C1 0.0298(12) 0.0224(11) 0.0205(11) -0.0002(9) 0.0133(10) 0.0020(9)
C5 0.0404(14) 0.0317(13) 0.0314(13) 0.0010(11) 0.0202(12) 0.0132(11)
C3 0.0264(11) 0.0189(11) 0.0185(11) -0.0029(9) 0.0116(9) -0.0032(9)
C4 0.0422(14) 0.0231(12) 0.0264(12) 0.0041(10) 0.0177(11) 0.0095(10)

loop_
_atom_type_symbol
_atom_type_description
_atom_type_scat_dispersion_real
_atom_type_scat_dispersion_imag
_atom_type_scat_source
C C 0.0033 0.0016 'International Tables Vol C Tables 4.2.6.8 and 6.1.1.4'
H H 0.0000 0.0000 'International Tables Vol C Tables 4.2.6.8 and 6.1.1.4'
N N 0.0061 0.0033 'International Tables Vol C Tables 4.2.6.8 and 6.1.1.4'
O O 0.0106 0.0060 'International Tables Vol C Tables 4.2.6.8 and 6.1.1.4'
Cl Cl 0.1484 0.1585 'International Tables Vol C Tables 4.2.6.8 and 6.1.1.4'

loop_
_geom_angle_atom_site_label_1
_geom_angle_atom_site_label_2
_geom_angle_atom_site_label_3
_geom_angle
_geom_angle_site_symmetry_1
_geom_angle_site_symmetry_3
_geom_angle_publ_flag
C5 N1 C1 121.9(2) . . ?
C1 C2 C3 119.1(2) . . ?
C1 C2 C6 117.91(19) . . ?
C3 C2 C6 123.00(19) . . ?
O2 C6 O1 125.3(2) . . ?
O2 C6 C2 120.3(2) . . ?
O1 C6 C2 114.40(19) . . ?
N1 C1 C2 120.1(2) . . ?
N1 C5 C4 120.6(2) . . ?
C4 C3 C2 118.7(2) . . ?
C4 C3 C3 117.91(18) . 2_755 ?
C2 C3 C3 123.39(18) . 2_755 ?
C5 C4 C3 119.6(2) . . ?

loop_
_geom_bond_atom_site_label_1
_geom_bond_atom_site_label_2
_geom_bond_distance
_geom_bond_site_symmetry_2
_geom_bond_publ_flag
O1 C6 1.278(3) . ?
N1 C5 1.337(3) . ?
N1 C1 1.343(3) . ?
O2 C6 1.221(3) . ?
C2 C1 1.380(3) . ?
C2 C3 1.401(3) . ?
C2 C6 1.508(3) . ?
C5 C4 1.365(4) . ?
C3 C4 1.396(3) . ?
C3 C3 1.498(4) 2_755 ?
